data_2009165
loop_
_publ_author_name
'Kaynak, F. Bet\"ul'
'\"Ulk\"u, Din\,cer'
'Atakol, Orhan'
'Durmu\;s, Sefa'

_publ_section_title
;
 {[\m-Bis(salicylidene)-1,3-propanediaminato]-copper(II)}dibromomercury(II)
;
_journal_issue 11
_journal_name_full 'Acta Crystallographica Section C'
_journal_page_first 1784
_journal_page_last 1785
_journal_paper_doi 10.1107/S0108270199009191
_journal_volume 55
_journal_year 1999
_chemical_formula_iupac '[Cu Hg Br2 (C17 H16 N2 O2)]'
_chemical_formula_moiety 'C17 H16 Br2 Cu Hg N2 O2'
_chemical_formula_sum 'C17 H16 Br2 Cu Hg N2 O2'
_chemical_formula_weight 704.277
_space_group_IT_number 2
_symmetry_cell_setting triclinic
_symmetry_space_group_name_Hall '-P 1'
_symmetry_space_group_name_H-M 'P -1'
_atom_type_scat_source IntTabIV
_cell_angle_alpha 97.054(9)
_cell_angle_beta 105.340(9)
_cell_angle_gamma 106.471(9)
_cell_formula_units_Z 2
_cell_length_a 9.0081(10)
_cell_length_b 9.5235(10)
_cell_length_c 11.9340(13)
_cell_measurement_reflns_used 25
_cell_measurement_temperature 295
_cell_measurement_theta_max 18
_cell_measurement_theta_min 9
_cell_volume 924.90(19)
_computing_data_collection 'CAD-4 EXPRESS (Enraf-Nonius, 1993)'
_computing_data_reduction 'MolEN (Fair, 1990)'
_computing_molecular_graphics 'MolEN version of ORTEP (Johnson, 1965)'
_computing_publication_material MolEN
_computing_structure_refinement MolEN
_computing_structure_solution MolEN
_diffrn_measurement_device 'Enraf-Nonius CAD-4'
_diffrn_measurement_method \w/2\q
_diffrn_radiation_type MoK\a
_diffrn_radiation_wavelength 0.71073
_diffrn_reflns_av_R_equivalents 0.012
_diffrn_reflns_limit_h_max 10
_diffrn_reflns_limit_h_min -11
_diffrn_reflns_limit_k_max 11
_diffrn_reflns_limit_k_min -11
_diffrn_reflns_limit_l_max 14
_diffrn_reflns_limit_l_min 0
_diffrn_reflns_number 3547
_diffrn_reflns_theta_max 25.9
_diffrn_standards_decay_% 1
_diffrn_standards_interval_time 120
_diffrn_standards_number 3
_exptl_absorpt_coefficient_mu 13.7
_exptl_absorpt_correction_T_max 0.358
_exptl_absorpt_correction_T_min 0.222
_exptl_absorpt_correction_type 'empirical via \y scans (Fair, 1990)'
_exptl_crystal_colour brown
_exptl_crystal_density_diffrn 2.529
_exptl_crystal_density_method 'not measured'
_exptl_crystal_description prismatic
_exptl_crystal_size_max 0.125
_exptl_crystal_size_mid 0.100
_exptl_crystal_size_min 0.075
_refine_diff_density_max 0.817
_refine_diff_density_min -0.247
_refine_ls_extinction_method none
_refine_ls_goodness_of_fit_ref 1.14
_refine_ls_hydrogen_treatment constr
_refine_ls_number_parameters 226
_refine_ls_number_reflns 2713
_refine_ls_R_factor_gt 0.024
_refine_ls_shift/su_max <0.001
_refine_ls_structure_factor_coef F
_refine_ls_weighting_details 'w = 1/\s^2^(F)'
_refine_ls_weighting_scheme calc
_refine_ls_wR_factor_ref 0.032
_reflns_number_gt 2713
_reflns_number_total 3370
_reflns_observed_criterion F>3\s(F)
_cod_data_source_file os1060.cif
_cod_data_source_block HGCUBR2
_cod_depositor_comments
;
The following automatic conversions were performed:

'_refine_ls_weighting_scheme' value 'w = 1/\s^2^(F)' was changed to
'calc'. New tag '_refine_ls_weighting_details' was created. The value
of the new tag was set to 'w = 1/\s^2^(F)'.

Automatic conversion script
Id: cif_fix_values 3143 2015-03-26 13:38:13Z robertas 
;
_cod_database_code 2009165

loop_
_symmetry_equiv_pos_as_xyz
x,y,z
-x,-y,-z

loop_
_atom_site_aniso_label
_atom_site_aniso_U_11
_atom_site_aniso_U_22
_atom_site_aniso_U_33
_atom_site_aniso_U_12
_atom_site_aniso_U_13
_atom_site_aniso_U_23
_atom_site_aniso_type_symbol
Hg .0427(9) .0343(8) .04710(10) .0136(7) .0097(8) .0121(8) Hg
Br1 .0619(4) .0730(4) .0614(3) .0123(3) .0144(3) .0323(3) Br
Br2 .0515(3) .0622(4) .0538(3) .0114(3) .0152(3) .0115(3) Br
Cu .0399(3) .0292(3) .0426(3) .0113(2) .0096(2) .0086(3) Cu
O1 .036(2) .032(2) .062(2) .0130(10) .004(2) .009(2) O
O2 .038(2) .032(2) .053(2) .0100(10) .001(2) .009(2) O
N1 .064(2) .037(2) .043(2) .019(2) .019(2) .014(2) N
N2 .046(2) .030(2) .055(2) .008(2) .016(2) .007(2) N
C1 .048(2) .043(3) .035(3) .022(2) .005(2) .004(2) C
C2 .046(3) .043(3) .055(3) .017(2) .004(2) .007(3) C
C3 .048(3) .064(4) .060(3) .022(2) .014(2) .006(3) C
C4 .051(3) .077(4) .063(4) .033(2) .012(3) .005(3) C
C5 .067(3) .066(3) .060(3) .048(2) .010(3) .015(3) C
C6 .055(3) .045(2) .039(3) .028(2) .009(2) .008(2) C
C7 .070(3) .056(3) .046(3) .040(2) .017(2) .020(2) C
C8 .084(4) .048(3) .070(4) .019(3) .022(3) .027(3) C
C9 .087(4) .052(3) .085(4) .019(3) .048(3) .031(3) C
C10 .061(4) .038(3) .082(4) .000(3) .019(3) .012(3) C
C11 .041(2) .038(3) .052(3) .007(2) .013(2) .001(2) C
C12 .042(2) .041(3) .034(2) .008(2) .009(2) .003(2) C
C13 .034(3) .056(3) .048(3) .007(2) .000(2) .004(3) C
C14 .039(2) .069(3) .045(3) .022(2) .002(2) .010(3) C
C15 .055(3) .051(3) .048(3) .025(2) .009(2) .013(2) C
C16 .043(3) .040(3) .043(3) .016(2) -.002(2) .006(2) C
C17 .037(2) .035(2) .033(2) .011(2) .008(2) .003(2) C

loop_
_atom_site_label
_atom_site_fract_x
_atom_site_fract_y
_atom_site_fract_z
_atom_site_U_iso_or_equiv
_atom_site_thermal_displace_type
_atom_site_calc_flag
_atom_site_calc_attached_atom
_atom_site_type_symbol
Hg .14023(3) .11859(2) .69031(2) .04180(10) Ueq . . Hg
Br1 .05338(9) .00634(8) .84614(6) .0670(2) Ueq . . Br
Br2 .22235(7) .10585(8) .50964(6) .0578(2) Ueq . . Br
Cu .31843(7) .51170(7) .75769(6) .0379(2) Ueq . . Cu
O1 .1056(4) .3621(4) .7045(4) .0454(12) Ueq . . O
O2 .3828(4) .3464(4) .8041(3) .0441(12) Ueq . . O
N1 .2289(6) .6539(5) .6759(4) .0465(12) Ueq . . N
N2 .5396(5) .6523(5) .8358(4) .0448(12) Ueq . . N
C1 -.0370(6) .3839(6) .6799(5) .0425(16) Ueq . . C
C2 -.1770(7) .2733(7) .6850(5) .0503(17) Ueq . . C
C3 -.3251(7) .2922(7) .6581(6) .0578(19) Ueq . . C
C4 -.3466(7) .4193(8) .6224(6) .063(2) Ueq . . C
C5 -.2120(7) .5320(7) .6180(6) .0605(17) Ueq . . C
C6 -.0564(7) .5164(6) .6470(5) .0451(16) Ueq . . C
C7 .0760(7) .6352(7) .6404(5) .0525(17) Ueq . . C
C8 .3338(9) .7924(7) .6540(6) .067(2) Ueq . . C
C9 .5084(8) .8133(8) .6938(6) .0697(19) Ueq . . C
C10 .5781(9) .8079(7) .8185(6) .065(2) Ueq . . C
C11 .6569(6) .6191(6) .9044(5) .0461(16) Ueq . . C
C12 .6544(6) .4767(6) .9311(5) .0413(14) Ueq . . C
C13 .7946(7) .4675(7) 1.0090(5) .0511(17) Ueq . . C
C14 .8092(7) .3360(7) 1.0348(5) .0526(16) Ueq . . C
C15 .6778(7) .2073(7) .9824(5) .0509(17) Ueq . . C
C16 .5364(6) .2112(6) .9056(5) .0450(17) Ueq . . C
C17 .5203(6) .3450(6) .8786(4) .0362(12) Ueq . . C
H2 -.167 .183 .708 .0633 Uiso . . H
H3 -.416 .216 .664 .0773 Uiso . . H
H4 -.452 .430 .601 .0823 Uiso . . H
H5 -.225 .621 .595 .0785 Uiso . . H
H7 .047 .711 .604 .0671 Uiso . . H
H11 .756 .699 .942 .0595 Uiso . . H
H13 .884 .557 1.046 .0671 Uiso . . H
H14 .907 .334 1.088 .0684 Uiso . . H
H15 .685 .114 1.000 .0659 Uiso . . H
H16 .448 .121 .870 .0583 Uiso . . H
H81 .317 .876 .694 .0861 Uiso . . H
H82 .301 .788 .571 .0861 Uiso . . H
H91 .565 .908 .682 .0887 Uiso . . H
H92 .526 .737 .645 .0887 Uiso . . H
H101 .693 .853 .842 .0849 Uiso . . H
H102 .535 .862 .866 .0849 Uiso . . H

loop_
_geom_angle_atom_site_label_1
_geom_angle_atom_site_label_2
_geom_angle_atom_site_label_3
_geom_angle
_geom_angle_publ_flag
Br1 Hg Br2 152.25(3) yes
Br1 Hg O1 107.90(10) yes
Br1 Hg O2 103.80(10) yes
Br2 Hg O1 99.40(10) yes
Br2 Hg O2 93.50(10) yes
O1 Hg O2 61.40(10) yes
O1 Cu O2 82.0(2) yes
O1 Cu N1 90.7(2) yes
O1 Cu N2 170.7(2) yes
O2 Cu N1 167.8(2) yes
O2 Cu N2 91.7(2) yes
N1 Cu N2 96.5(2) yes
Hg O1 Cu 108.0(2) yes
Hg O1 C1 124.4(3) no
Cu O1 C1 127.6(3) no
Hg O2 Cu 104.30(10) yes
Hg O2 C17 125.5(3) no
Cu O2 C17 130.2(3) no
Cu N1 C7 122.6(4) no
Cu N1 C8 122.9(4) no
C7 N1 C8 114.5(5) no
Cu N2 C10 119.0(4) no
Cu N2 C11 124.4(4) no
C10 N2 C11 116.7(4) no
O1 C1 C2 120.7(5) no
O1 C1 C6 121.7(5) no
C2 C1 C6 117.5(6) no
C1 C2 C3 121.7(6) no
C1 C2 H2 119.2(6) no
C3 C2 H2 119.1(6) no
C2 C3 C4 121.3(6) no
C2 C3 H3 119.3(7) no
C4 C3 H3 119.4(7) no
C3 C4 C5 118.9(6) no
C3 C4 H4 120.5(6) no
C5 C4 H4 120.6(7) no
C4 C5 C6 121.0(6) no
C4 C5 H5 119.4(7) no
C6 C5 H5 119.5(6) no
C1 C6 C5 119.5(5) no
C1 C6 C7 122.2(6) no
C5 C6 C7 118.4(6) no
N1 C7 C6 129.1(6) no
N1 C7 H7 115.5(6) no
C6 C7 H7 115.4(6) no
N1 C8 C9 114.5(6) no
N1 C8 H81 108.3(7) no
N1 C8 H82 107.9(5) no
C9 C8 H81 108.3(5) no
C9 C8 H82 108.3(7) no
H81 C8 H82 109.5(8) no
C8 C9 C10 116.0(7) no
C8 C9 H91 107.7(7) no
C8 C9 H92 107.9(5) no
C10 C9 H91 107.9(5) no
C10 C9 H92 107.8(7) no
H91 C9 H92 109.5(8) no
N2 C10 C9 111.7(5) no
N2 C10 H101 108.8(7) no
N2 C10 H102 109.1(7) no
C9 C10 H101 108.9(7) no
C9 C10 H102 108.9(7) no
H101 C10 H102 109.5(6) no
N2 C11 C12 127.9(4) no
N2 C11 H11 116.0(6) no
C12 C11 H11 116.1(5) no
C11 C12 C13 118.0(4) no
C11 C12 C17 123.2(5) no
C13 C12 C17 118.7(6) no
C12 C13 C14 122.9(5) no
C12 C13 H13 118.5(7) no
C14 C13 H13 118.6(6) no
C13 C14 C15 118.1(5) no
C13 C14 H14 120.9(5) no
C15 C14 H14 121.0(7) no
C14 C15 C16 121.0(6) no
C14 C15 H15 119.5(6) no
C16 C15 H15 119.5(5) no
C15 C16 C17 121.4(4) no
C15 C16 H16 119.3(6) no
C17 C16 H16 119.3(5) no
O2 C17 C12 121.7(5) no
O2 C17 C16 120.4(4) no
C12 C17 C16 117.9(5) no

loop_
_geom_bond_atom_site_label_1
_geom_bond_atom_site_label_2
_geom_bond_site_symmetry_1
_geom_bond_site_symmetry_2
_geom_bond_distance
_geom_bond_publ_flag
Cu Hg . . 3.523(3) yes
Hg Br1 . . 2.4489(8) yes
Hg Br2 . . 2.4579(8) yes
Hg O1 . . 2.418(4) yes
Hg O2 . . 2.519(3) yes
Cu O1 . . 1.921(3) yes
Cu O2 . . 1.919(4) yes
Cu N1 . . 1.991(5) yes
Cu N2 . . 1.957(4) yes
O1 C1 . . 1.322(7) no
O2 C17 . . 1.324(6) no
N1 C7 . . 1.282(8) no
N1 C8 . . 1.486(8) no
N2 C10 . . 1.477(8) no
N2 C11 . . 1.296(8) no
C1 C2 . . 1.416(8) no
C1 C6 . . 1.410(9) no
C2 C3 . . 1.357(9) no
C2 H2 . . .950 no
C3 C4 . . 1.380(10) no
C3 H3 . . .950 no
C4 C5 . . 1.391(9) no
C4 H4 . . .950 no
C5 C6 . . 1.406(9) no
C5 H5 . . .950 no
C6 C7 . . 1.419(8) no
C7 H7 . . .950 no
C8 C9 . . 1.460(10) no
C8 H81 . . .950 no
C8 H82 . . .950 no
C9 C10 . . 1.470(10) no
C9 H91 . . .950 no
C9 H92 . . .950 no
C10 H101 . . .950 no
C10 H102 . . .950 no
C11 C12 . . 1.426(9) no
C11 H11 . . .950 no
C12 C13 . . 1.388(8) no
C12 C17 . . 1.405(6) no
C13 C14 . . 1.360(10) no
C13 H13 . . .950 no
C14 C15 . . 1.376(7) no
C14 H14 . . .950 no
C15 C16 . . 1.371(8) no
C15 H15 . . .950 no
C16 C17 . . 1.390(8) no
C16 H16 . . .950 no

loop_
_geom_torsion_atom_site_label_1
_geom_torsion_atom_site_label_2
_geom_torsion_atom_site_label_3
_geom_torsion_atom_site_label_4
_geom_torsion
_geom_torsion_publ_flag
Br1 Hg O1 Cu 111.4(2) no
Br1 Hg O1 C1 -68.2(4) no
Br2 Hg O1 Cu -73.8(2) no
Br2 Hg O1 C1 106.6(4) no
O2 Hg O1 Cu 15.1(2) no
O2 Hg O1 C1 -164.5(4) no
Br1 Hg O2 Cu -117.90(10) no
Br1 Hg O2 C17 61.7(4) no
Br2 Hg O2 Cu 83.90(10) no
Br2 Hg O2 C17 -96.4(4) no
O1 Hg O2 Cu -14.8(2) no
O1 Hg O2 C17 164.8(4) no
O2 Cu O1 Hg -17.7(2) no
O2 Cu O1 C1 162.00(10) no
N1 Cu O1 Hg 152.5(2) no
N1 Cu O1 C1 -27.9(5) no
N2 Cu O1 Hg -65.7(1.2) no
N2 Cu O1 C1 113.9(1.2) no
O1 Cu O2 Hg 16.6(2) no
O1 Cu O2 C17 -163.0(5) no
N1 Cu O2 Hg -37.5(1.0) no
N1 Cu O2 C17 142.9(9) no
N2 Cu O2 Hg -170.3(2) no
N2 Cu O2 C17 10.1(5) no
O1 Cu N1 C7 16.1(5) no
O1 Cu N1 C8 -165.7(5) no
O2 Cu N1 C7 69.5(1.1) no
O2 Cu N1 C8 -112.4(9) no
N2 Cu N1 C7 -158.1(5) no
N2 Cu N1 C8 20.1(5) no
O1 Cu N2 C10 -140.4(1.1) no
O1 Cu N2 C11 38.5(1.4) no
O2 Cu N2 C10 172.1(5) no
O2 Cu N2 C11 -9.0(5) no
N1 Cu N2 C10 1.0(5) no
N1 Cu N2 C11 180.0(1.1) no
Hg O1 C1 C2 23.3(7) no
Hg O1 C1 C6 -156.2(4) no
Cu O1 C1 C2 -156.2(4) no
Cu O1 C1 C6 24.3(7) no
Hg O2 C17 C12 174.9(4) no
Hg O2 C17 C16 -4.2(7) no
Cu O2 C17 C12 -5.6(8) no
Cu O2 C17 C16 175.4(4) no
Cu N1 C7 C6 -1.9(9) no
Cu N1 C7 H7 178.3 no
C8 N1 C7 C6 179.8(6) no
C8 N1 C7 H7 0.0 no
Cu N1 C8 C9 2.1(8) no
Cu N1 C8 H81 -118.9 no
Cu N1 C8 H82 122.7 no
C7 N1 C8 C9 -179.6(6) no
C7 N1 C8 H81 59.4 no
C7 N1 C8 H82 -59.0 no
Cu N2 C10 C9 -43.4(8) no
Cu N2 C10 H101 -163.7 no
Cu N2 C10 H102 77.0 no
C11 N2 C10 C9 137.5(6) no
C11 N2 C10 H101 17.3 no
C11 N2 C10 H102 -102.1 no
Cu N2 C11 C12 4.3(9) no
Cu N2 C11 H11 -175.5 no
C10 N2 C11 C12 -176.7(6) no
C10 N2 C11 H11 3.5 no
O1 C1 C2 C3 -178.8(6) no
O1 C1 C2 H2 1.1 no
C6 C1 C2 H2 -179.4 no
O1 C1 C6 C5 178.1(5) no
O1 C1 C6 C7 -1.2(8) no
C2 C1 C6 C5 -1.6(8) no
C2 C1 C6 C7 179.3(5) no
C1 C2 C3 H3 -178.7 no
H2 C2 C3 C4 -178.8 no
H2 C2 C3 H3 1.4 no
C2 C3 C4 C5 -2.1(1.0) no
C2 C3 C4 H4 177.8 no
H3 C3 C4 C5 177.7 no
H3 C3 C4 H4 -2.2 no
C3 C4 C5 H5 -178.7 no
H4 C4 C5 C6 -178.7 no
H4 C4 C5 H5 1.4 no
C4 C5 C6 C7 179.8(6) no
H5 C5 C6 C1 -179.5 no
H5 C5 C6 C7 -0.3 no
C1 C6 C7 N1 -10.2(1.0) no
C1 C6 C7 H7 169.6 no
C5 C6 C7 N1 170.6(6) no
C5 C6 C7 H7 -9.6 no
N1 C8 C9 C10 -53.9(8) no
N1 C8 C9 H91 -174.8 no
N1 C8 C9 H92 67.1 no
H81 C8 C9 C10 67.1 no
H81 C8 C9 H91 -53.9 no
H81 C8 C9 H92 -172.0 no
H82 C8 C9 C10 -174.3 no
H82 C8 C9 H91 64.8 no
H82 C8 C9 H92 -53.4 no
C8 C9 C10 N2 78.2(8) no
C8 C9 C10 H101 -161.7 no
C8 C9 C10 H102 -42.4 no
H91 C9 C10 N2 -161.0 no
H91 C9 C10 H101 -40.8 no
H91 C9 C10 H102 78.5 no
H92 C9 C10 N2 -42.9 no
H92 C9 C10 H101 77.3 no
H92 C9 C10 H102 -163.4 no
N2 C11 C12 C13 -179.1(6) no
N2 C11 C12 C17 3.9(1.0) no
H11 C11 C12 C13 0.7 no
H11 C11 C12 C17 -176.3 no
C11 C12 C13 C14 -175.8(6) no
C11 C12 C13 H13 4.2 no
C17 C12 C13 C14 1.4(9) no
C17 C12 C13 H13 -178.6 no
C11 C12 C17 O2 -3.4(8) no
C11 C12 C17 C16 175.7(5) no
C13 C12 C17 O2 179.6(5) no
C13 C12 C17 C16 -1.3(8) no
C12 C13 C14 H14 179.1 no
H13 C13 C14 C15 179.1 no
H13 C13 C14 H14 -0.9 no
C13 C14 C15 C16 0.4(9) no
C13 C14 C15 H15 -179.6 no
H14 C14 C15 C16 -179.6 no
H14 C14 C15 H15 0.4 no
C14 C15 C16 C17 -0.4(9) no
C14 C15 C16 H16 179.7 no
H15 C15 C16 C17 179.6 no
H15 C15 C16 H16 -0.3 no
C15 C16 C17 O2 179.9(6) no
C15 C16 C17 C12 0.9(8) no
H16 C16 C17 O2 -0.2 no
H16 C16 C17 C12 -179.2 no
